data_1532244
loop_
_publ_author_name
'Wang, S.'
'Lynch, V.'
'Steinfink, H.'

_publ_section_title
;
 Mn substitution in the solid solution series Bi2 Pb8-x (P O4)6 O2-x. The
 crystal structure of Bi1.5 (Pb7.3 Mn0.7) (P O4)6 O1.3 a member of a new
 solid solution series Bi2-x Pb8 (P O4)6 O2-1.5x
;
_journal_name_full 'Journal of Solid State Chemistry'
_journal_page_first 374
_journal_page_last 378
_journal_volume 173
_journal_year 2003
_chemical_formula_sum 'Bi1.47 Mn0.71 O25.32 P6 Pb7.29'
_chemical_name_systematic 'Bi1.47 (Pb7.29 Mn0.71) (P O4)6 O1.32'
_space_group_IT_number 62
_symmetry_space_group_name_Hall '-P 2ac 2n'
_symmetry_space_group_name_H-M 'P n m a'
_cell_angle_alpha 90
_cell_angle_beta 90
_cell_angle_gamma 90
_cell_formula_units_Z 2
_cell_length_a 12.967
_cell_length_b 10.294
_cell_length_c 8.9994
_cell_volume 1201.261
_citation_journal_id_ASTM JSSCBI
_cod_data_source_file Wang_JSSCBI_2003_1605.cif
_cod_data_source_block Bi1.47Mn0.71O25.32P6Pb7.29
_cod_database_code 1532244

loop_
_symmetry_equiv_pos_as_xyz
x,y,z
-x+1/2,-y,z+1/2
x+1/2,-y+1/2,-z+1/2
-x,y+1/2,-z
-x,-y,-z
x-1/2,y,-z-1/2
-x-1/2,y-1/2,z-1/2
x,-y-1/2,z

loop_
_atom_site_label
_atom_site_type_symbol
_atom_site_fract_x
_atom_site_fract_y
_atom_site_fract_z
_atom_site_occupancy
_atom_site_U_iso_or_equiv
O2 O-2 0.018 0.681 0.28 0.42 0.0
O5 O-2 0.0672 0.4089 0.114 1 0.0
O3 O-2 0.1653 0.6167 0.0927 1 0.0
O1 O-2 0.3964 0.25 0.3072 1 0.0
Bi1 Bi+3 0.9824 0.25 0.9761 0.732 0.0
Pb3 Pb+2 0.4316 0.4447 0.1968 0.823 0.0
P2 P+5 0.9769 0.75 0.4154 1 0.0
O4 O-2 0.3316 0.5424 0.3933 1 0.0
Mn1 Mn+2 0.4316 0.4447 0.1968 0.177 0.0
P1 P+5 0.1653 0.4721 0.0625 1 0.0
O9 O-2 0.053 0.848 0.466 0.47 0.0
Pb2 Pb+2 0.2219 0.25 0.3402 1 0.0
O6 O-2 0.2573 0.4038 0.1297 1 0.0
O7 O-2 0.375 0.69 0.118 0.47 0.0
Pb1 Pb+2 0.2311 0.75 0.303 1 0.0
O8 O-2 0.461 0.848 -0.035 0.47 0.0
